data_2014805
loop_
_publ_author_name
'Wang, Yue'
'Okabe, Nobuo'

_publ_section_title
;Tetrakis(\m~2~-1,8-naphthyridine)-1:2\k^4^<i>N</i>:<i>N</i>';3:4\k^4^<i>N</i>:<i>N</i>'-bis(\m~2~-salicylato)-1:4\k^2^<i>O</i>:<i>O</i>';2:3\k^2^<i>O</i>:<i>O</i>'-tetrakis(salicylic
 acid)-1\k<i>O</i>,2\k<i>O</i>,3\k<i>O</i>,4\k<i>O</i>-tetrasilver(I)(4<i>Ag{---</i>Ag})
;
_journal_issue 6
_journal_name_full 'Acta Crystallographica Section C'
_journal_page_first m263
_journal_page_last m265
_journal_paper_doi 10.1107/S0108270105010498
_journal_volume 61
_journal_year 2005
_chemical_formula_iupac '[Ag4 (C7 H5 O3)4 (C7 H6 O3)2 (C8 H6 N2)4]'
_chemical_formula_moiety 'C74 H56 Ag4 N8 O18'
_chemical_formula_sum 'C74 H56 Ag4 N8 O18'
_chemical_formula_weight 1776.75
_chemical_name_systematic
;
Tetrakis(\m~2~-1,8-naphthyridine-1:2\k^2^N:N';3:4\k^2^N:N')-
bis(\m~2~-salicylato-1:4\k^2^O:O';2:3\k^2^O:O')-
tetrakis(salicylato-1\kO;2\kO;3\kO;4\kO)tetrasilver(I)(4 Ag---Ag)
;
_space_group_IT_number 14
_symmetry_cell_setting monoclinic
_symmetry_space_group_name_Hall '-P 2ybc'
_symmetry_space_group_name_H-M 'P 1 21/c 1'
_atom_sites_solution_hydrogens geom
_atom_sites_solution_primary direct
_atom_sites_solution_secondary difmap
_audit_creation_method SHELXL97
_cell_angle_alpha 90.00
_cell_angle_beta 99.26(4)
_cell_angle_gamma 90.00
_cell_formula_units_Z 2
_cell_length_a 10.205(12)
_cell_length_b 13.129(10)
_cell_length_c 25.82(2)
_cell_measurement_reflns_used 21592
_cell_measurement_temperature 296.1
_cell_measurement_theta_max 27.5
_cell_measurement_theta_min 3.1
_cell_volume 3414(5)
_computing_cell_refinement RAPID-AUTO
_computing_data_collection 'RAPID-AUTO (Rigaku, 2003)'
_computing_data_reduction
;
CrystalStructure (Rigaku/MSC, 2004) and CRYSTALS (Watkin <i>et al.</i>,
1996)
;
_computing_molecular_graphics 'ORTEPIII (Farrugia, 1997) and PLATON (Spek, 2003)'
_computing_publication_material CrystalStructure
_computing_structure_refinement 'SHELXL97 (Sheldrick, 1997)'
_computing_structure_solution
;
SIR97 (Altomare <i>et al.</i>, 1999) and DIRDIF99 (Beurskens <i>et
al.</i>,  1999)
;
_diffrn_ambient_temperature 296.1
_diffrn_detector_area_resol_mean 10.00
_diffrn_measured_fraction_theta_full 0.996
_diffrn_measured_fraction_theta_max 0.996
_diffrn_measurement_device_type 'Rigaku R-AXIS RAPID'
_diffrn_measurement_method \w
_diffrn_radiation_monochromator graphite
_diffrn_radiation_source 'fine-focus sealed tube'
_diffrn_radiation_type MoK\a
_diffrn_radiation_wavelength 0.71073
_diffrn_reflns_av_R_equivalents 0.0333
_diffrn_reflns_av_sigmaI/netI 0.0523
_diffrn_reflns_limit_h_max 13
_diffrn_reflns_limit_h_min -13
_diffrn_reflns_limit_k_max 17
_diffrn_reflns_limit_k_min -14
_diffrn_reflns_limit_l_max 33
_diffrn_reflns_limit_l_min -33
_diffrn_reflns_number 32278
_diffrn_reflns_theta_full 27.48
_diffrn_reflns_theta_max 27.48
_diffrn_reflns_theta_min 3.10
_exptl_absorpt_coefficient_mu 1.211
_exptl_absorpt_correction_T_max 0.956
_exptl_absorpt_correction_T_min 0.646
_exptl_absorpt_correction_type multi-scan
_exptl_absorpt_process_details '(ABSCOR; Higashi, 1995)'
_exptl_crystal_colour brown
_exptl_crystal_density_diffrn 1.728
_exptl_crystal_density_meas ?
_exptl_crystal_density_method 'not measured'
_exptl_crystal_description platelet
_exptl_crystal_F_000 1776.0
_exptl_crystal_size_max 0.3
_exptl_crystal_size_mid 0.3
_exptl_crystal_size_min 0.03
_refine_diff_density_max 0.605
_refine_diff_density_min -0.464
_refine_ls_extinction_method none
_refine_ls_goodness_of_fit_ref 0.803
_refine_ls_hydrogen_treatment constr
_refine_ls_matrix_type full
_refine_ls_number_parameters 474
_refine_ls_number_reflns 7793
_refine_ls_number_restraints 0
_refine_ls_restrained_S_all 0.803
_refine_ls_R_factor_all 0.0500
_refine_ls_R_factor_gt 0.0267
_refine_ls_shift/su_max 0.000
_refine_ls_shift/su_mean 0.000
_refine_ls_structure_factor_coef Fsqd
_refine_ls_weighting_details 'calc w = 1/[\s^2^(Fo^2^)+(0.0275P)^2^] where P=(Fo^2^+2Fc^2^)/3'
_refine_ls_weighting_scheme calc
_refine_ls_wR_factor_gt 0.0518
_refine_ls_wR_factor_ref 0.0538
_reflns_number_gt 4718
_reflns_number_total 7793
_reflns_threshold_expression I>2\s(I)
_cod_data_source_file fg1829.cif
_cod_data_source_block I
_cod_depositor_comments
;
The following automatic conversions were performed:

'_exptl_crystal_density_meas' value 'not measured' was changed to '?'
- the value is perceived as not measured.

Automatic conversion script
Id: cif_fix_values 3008 2015-01-20 13:52:24Z robertas 
;
_cod_original_sg_symbol_H-M 'P 21/c'
_cod_database_code 2014805
_cod_database_fobs_code 2014805

loop_
_symmetry_equiv_pos_as_xyz
'x, y, z'
'-x, y+1/2, -z+1/2'
'-x, -y, -z'
'x, -y-1/2, z-1/2'

loop_
_atom_site_label
_atom_site_fract_x
_atom_site_fract_y
_atom_site_fract_z
_atom_site_U_iso_or_equiv
_atom_site_adp_type
_atom_site_calc_flag
_atom_site_refinement_flags
_atom_site_occupancy
_atom_site_disorder_assembly
_atom_site_disorder_group
_atom_site_type_symbol
Ag1 0.62246(2) 0.470444(14) 0.053221(7) 0.05080(7) Uani d . 1 . . Ag
Ag2 0.43514(2) 0.659495(14) 0.032040(8) 0.04803(6) Uani d . 1 . . Ag
O1 0.7000(2) 0.56194(16) 0.13328(7) 0.0796(6) Uani d . 1 . . O
O2 0.5667(2) 0.69507(19) 0.11643(8) 0.0926(7) Uani d . 1 . . O
O3 0.8993(2) 0.56971(15) 0.20552(9) 0.0809(6) Uani d . 1 . . O
H31 0.8466 0.5441 0.1818 0.097 Uiso calc R 1 . . H
O4 0.34899(19) 0.83108(12) 0.05138(7) 0.0554(5) Uani d . 1 . . O
O5 0.15975(19) 0.83881(14) -0.00380(7) 0.0642(5) Uani d . 1 . . O
O6 0.3592(2) 0.88082(16) 0.14703(7) 0.0693(6) Uani d . 1 . . O
H61 0.3872 0.8600 0.1209 0.083 Uiso calc R 1 . . H
O7 0.7892(2) 0.30060(16) 0.11288(8) 0.0735(6) Uani d . 1 . . O
O8 0.7143(2) 0.15175(15) 0.07836(7) 0.0716(6) Uani d . 1 . . O
H81 0.7541 0.1698 0.0548 0.086 Uiso calc R 1 . . H
O9 0.7313(3) 0.34942(17) 0.20370(9) 0.0917(7) Uani d . 1 . . O
H91 0.7555 0.3587 0.1753 0.110 Uiso calc R 1 . . H
N1 0.26915(19) 0.57922(14) 0.06134(8) 0.0422(5) Uani d . 1 . . N
N2 0.23070(18) 0.46334(13) -0.00694(7) 0.0401(5) Uani d . 1 . . N
N3 0.47323(19) 0.37828(14) 0.08676(8) 0.0422(5) Uani d . 1 . . N
N4 0.43871(19) 0.26271(14) 0.01825(8) 0.0445(5) Uani d . 1 . . N
C1 0.7541(3) 0.71093(19) 0.18246(9) 0.0454(6) Uani d . 1 . . C
C2 0.8666(3) 0.6677(2) 0.21153(10) 0.0513(7) Uani d . 1 . . C
C3 0.9501(3) 0.7268(2) 0.24770(11) 0.0672(8) Uani d . 1 . . C
H3 1.0258 0.6980 0.2671 0.081 Uiso calc R 1 . . H
C4 0.9212(3) 0.8262(2) 0.25468(12) 0.0716(9) Uani d . 1 . . C
H4 0.9781 0.8654 0.2785 0.086 Uiso calc R 1 . . H
C5 0.8101(3) 0.8692(2) 0.22723(12) 0.0670(8) Uani d . 1 . . C
H5 0.7908 0.9371 0.2328 0.080 Uiso calc R 1 . . H
C6 0.7263(3) 0.8130(2) 0.19127(10) 0.0579(7) Uani d . 1 . . C
H6 0.6505 0.8430 0.1727 0.069 Uiso calc R 1 . . H
C7 0.6651(3) 0.6526(3) 0.14125(11) 0.0600(8) Uani d . 1 . . C
C8 0.3107(3) 0.2684(2) 0.14376(11) 0.0656(8) Uani d . 1 . . C
H8 0.2559 0.2324 0.1627 0.079 Uiso calc R 1 . . H
C9 0.3706(3) 0.3538(3) 0.16351(11) 0.0668(8) Uani d . 1 . . C
H9 0.3587 0.3773 0.1964 0.080 Uiso calc R 1 . . H
C10 0.4513(3) 0.4073(2) 0.13394(10) 0.0545(7) Uani d . 1 . . C
H10 0.4920 0.4667 0.1481 0.065 Uiso calc R 1 . . H
C11 0.2748(3) 0.1438(2) 0.07048(13) 0.0673(9) Uani d . 1 . . C
H11 0.2180 0.1046 0.0871 0.081 Uiso calc R 1 . . H
C12 0.3032(3) 0.11495(19) 0.02341(14) 0.0680(9) Uani d . 1 . . C
H12 0.2683 0.0548 0.0079 0.082 Uiso calc R 1 . . H
C13 0.3857(3) 0.17623(18) -0.00187(12) 0.0577(7) Uani d . 1 . . C
H13 0.4042 0.1554 -0.0343 0.069 Uiso calc R 1 . . H
C14 0.3309(3) 0.23303(18) 0.09425(11) 0.0515(7) Uani d . 1 . . C
C15 0.4141(2) 0.29125(17) 0.06626(10) 0.0415(6) Uani d . 1 . . C
C16 0.0724(3) 0.4918(2) 0.11084(11) 0.0615(8) Uani d . 1 . . C
H16 0.0069 0.4630 0.1274 0.074 Uiso calc R 1 . . H
C17 0.1416(3) 0.5741(2) 0.13188(11) 0.0639(8) Uani d . 1 . . C
H17 0.1240 0.6027 0.1630 0.077 Uiso calc R 1 . . H
C18 0.2395(3) 0.61519(19) 0.10616(10) 0.0545(7) Uani d . 1 . . C
H18 0.2868 0.6711 0.1213 0.065 Uiso calc R 1 . . H
C19 0.0344(3) 0.36505(19) 0.03896(11) 0.0558(7) Uani d . 1 . . C
H19 -0.0314 0.3324 0.0538 0.067 Uiso calc R 1 . . H
C20 0.0679(3) 0.33116(18) -0.00674(12) 0.0569(7) Uani d . 1 . . C
H20 0.0261 0.2742 -0.0233 0.068 Uiso calc R 1 . . H
C21 0.1653(3) 0.38206(18) -0.02886(10) 0.0486(6) Uani d . 1 . . C
H21 0.1857 0.3582 -0.0605 0.058 Uiso calc R 1 . . H
C22 0.1006(2) 0.45027(18) 0.06360(10) 0.0465(6) Uani d . 1 . . C
C23 0.1996(2) 0.49776(17) 0.03935(9) 0.0391(6) Uani d . 1 . . C
C24 0.1614(3) 0.89646(17) 0.08262(10) 0.0432(6) Uani d . 1 . . C
C25 0.2317(3) 0.90972(18) 0.13364(10) 0.0516(7) Uani d . 1 . . C
C26 0.1699(4) 0.9551(2) 0.17221(11) 0.0707(9) Uani d . 1 . . C
H26 0.2161 0.9638 0.2060 0.085 Uiso calc R 1 . . H
C27 0.0422(4) 0.9863(2) 0.16009(14) 0.0829(11) Uani d . 1 . . C
H27 0.0012 1.0158 0.1860 0.099 Uiso calc R 1 . . H
C28 -0.0291(3) 0.9753(2) 0.10992(14) 0.0813(10) Uani d . 1 . . C
H28 -0.1165 0.9977 0.1022 0.098 Uiso calc R 1 . . H
C29 0.0318(3) 0.93065(19) 0.07150(11) 0.0582(7) Uani d . 1 . . C
H29 -0.0151 0.9235 0.0377 0.070 Uiso calc R 1 . . H
C30 0.2289(3) 0.85233(17) 0.04077(10) 0.0441(6) Uani d . 1 . . C
C31 0.6695(3) 0.19006(19) 0.16174(9) 0.0482(6) Uani d . 1 . . C
C32 0.6767(3) 0.2571(2) 0.20436(11) 0.0565(7) Uani d . 1 . . C
C33 0.6194(3) 0.2307(2) 0.24801(11) 0.0688(8) Uani d . 1 . . C
H33 0.6252 0.2749 0.2764 0.083 Uiso calc R 1 . . H
C34 0.5558(3) 0.1410(3) 0.24893(12) 0.0725(9) Uani d . 1 . . C
H34 0.5174 0.1241 0.2781 0.087 Uiso calc R 1 . . H
C35 0.5464(3) 0.0738(2) 0.20731(12) 0.0691(8) Uani d . 1 . . C
H35 0.5018 0.0123 0.2085 0.083 Uiso calc R 1 . . H
C36 0.6035(3) 0.0982(2) 0.16400(11) 0.0584(7) Uani d . 1 . . C
H36 0.5977 0.0527 0.1361 0.070 Uiso calc R 1 . . H
C37 0.7311(3) 0.2187(2) 0.11563(11) 0.0563(7) Uani d . 1 . . C

loop_
_atom_site_aniso_label
_atom_site_aniso_U_11
_atom_site_aniso_U_22
_atom_site_aniso_U_33
_atom_site_aniso_U_12
_atom_site_aniso_U_13
_atom_site_aniso_U_23
Ag1 0.05405(14) 0.05110(12) 0.04933(12) -0.01561(10) 0.01464(10) -0.00875(10)
Ag2 0.04922(13) 0.04452(11) 0.05226(12) -0.00788(10) 0.01394(10) -0.00773(9)
O1 0.1107(19) 0.0699(14) 0.0555(13) -0.0262(13) 0.0055(12) -0.0182(11)
O2 0.0747(18) 0.127(2) 0.0656(14) -0.0075(15) -0.0201(13) -0.0163(13)
O3 0.0860(18) 0.0647(13) 0.0894(18) 0.0110(12) 0.0063(13) -0.0077(11)
O4 0.0524(13) 0.0507(11) 0.0651(12) 0.0054(9) 0.0154(10) -0.0103(9)
O5 0.0612(13) 0.0835(13) 0.0491(12) -0.0083(11) 0.0122(10) -0.0104(10)
O6 0.0724(16) 0.0826(14) 0.0505(12) 0.0084(11) 0.0029(11) -0.0025(10)
O7 0.0735(16) 0.0772(14) 0.0741(14) -0.0083(12) 0.0247(12) 0.0046(11)
O8 0.0817(16) 0.0848(14) 0.0533(12) 0.0063(12) 0.0257(11) -0.0051(11)
O9 0.108(2) 0.0877(16) 0.0762(16) -0.0222(14) 0.0054(15) -0.0154(13)
N1 0.0418(13) 0.0392(11) 0.0459(12) 0.0030(10) 0.0075(10) 0.0020(10)
N2 0.0340(12) 0.0366(10) 0.0494(12) 0.0005(9) 0.0055(10) 0.0024(10)
N3 0.0378(13) 0.0445(12) 0.0445(12) 0.0045(10) 0.0072(10) 0.0038(10)
N4 0.0392(13) 0.0357(11) 0.0598(14) -0.0010(9) 0.0119(11) 0.0004(10)
C1 0.0419(17) 0.0600(16) 0.0350(13) -0.0118(13) 0.0085(12) -0.0045(12)
C2 0.0541(19) 0.0545(17) 0.0478(16) -0.0055(14) 0.0163(14) -0.0082(13)
C3 0.051(2) 0.087(2) 0.0591(19) -0.0062(17) -0.0055(15) -0.0047(17)
C4 0.064(2) 0.081(2) 0.068(2) -0.0252(18) 0.0069(18) -0.0286(18)
C5 0.072(2) 0.0567(18) 0.076(2) -0.0135(16) 0.0243(19) -0.0162(16)
C6 0.0555(19) 0.0618(18) 0.0582(18) -0.0028(14) 0.0146(15) -0.0032(15)
C7 0.062(2) 0.078(2) 0.0405(16) -0.0238(18) 0.0117(15) -0.0049(16)
C8 0.053(2) 0.083(2) 0.064(2) 0.0077(17) 0.0219(16) 0.0276(17)
C9 0.055(2) 0.096(2) 0.0521(18) 0.0069(18) 0.0163(15) 0.0077(17)
C10 0.0470(18) 0.0686(18) 0.0482(16) 0.0071(14) 0.0083(14) 0.0010(14)
C11 0.057(2) 0.0501(17) 0.098(2) -0.0041(14) 0.0196(18) 0.0212(17)
C12 0.059(2) 0.0358(15) 0.109(3) -0.0129(13) 0.0153(19) 0.0002(16)
C13 0.0491(18) 0.0444(15) 0.081(2) -0.0019(13) 0.0130(15) -0.0057(14)
C14 0.0403(16) 0.0462(15) 0.0687(19) 0.0048(12) 0.0115(14) 0.0174(14)
C15 0.0316(15) 0.0374(13) 0.0554(16) 0.0065(11) 0.0065(12) 0.0065(12)
C16 0.058(2) 0.0660(19) 0.0654(19) 0.0052(16) 0.0243(16) 0.0209(16)
C17 0.072(2) 0.074(2) 0.0514(17) 0.0085(17) 0.0255(16) 0.0055(15)
C18 0.065(2) 0.0496(15) 0.0511(17) 0.0021(14) 0.0143(15) 0.0023(13)
C19 0.0395(17) 0.0534(17) 0.074(2) -0.0015(13) 0.0089(15) 0.0206(15)
C20 0.0473(18) 0.0403(14) 0.080(2) -0.0084(13) 0.0012(15) 0.0084(14)
C21 0.0424(17) 0.0431(14) 0.0592(17) -0.0019(12) 0.0046(13) -0.0002(12)
C22 0.0405(16) 0.0442(14) 0.0560(16) 0.0058(12) 0.0110(13) 0.0131(13)
C23 0.0359(15) 0.0374(13) 0.0434(14) 0.0067(11) 0.0046(12) 0.0103(11)
C24 0.0491(17) 0.0363(13) 0.0465(15) -0.0002(12) 0.0149(13) 0.0060(11)
C25 0.064(2) 0.0431(14) 0.0510(17) 0.0034(14) 0.0184(15) 0.0075(13)
C26 0.100(3) 0.0672(19) 0.0497(17) 0.0058(18) 0.0275(18) 0.0000(15)
C27 0.108(3) 0.079(2) 0.073(2) 0.017(2) 0.052(2) 0.0004(19)
C28 0.069(2) 0.088(2) 0.096(3) 0.0234(19) 0.038(2) 0.013(2)
C29 0.055(2) 0.0591(17) 0.0632(18) 0.0045(14) 0.0189(15) 0.0042(14)
C30 0.0496(18) 0.0354(13) 0.0488(16) -0.0065(12) 0.0131(14) 0.0016(12)
C31 0.0452(17) 0.0583(16) 0.0410(15) 0.0136(13) 0.0060(12) 0.0019(13)
C32 0.0560(19) 0.0549(17) 0.0552(18) -0.0009(14) -0.0010(14) -0.0041(14)
C33 0.086(2) 0.080(2) 0.0403(16) 0.0068(19) 0.0088(16) -0.0065(15)
C34 0.079(2) 0.087(2) 0.0551(19) 0.0105(19) 0.0223(17) 0.0153(18)
C35 0.073(2) 0.0648(19) 0.071(2) 0.0010(16) 0.0175(18) 0.0076(17)
C36 0.062(2) 0.0558(17) 0.0570(18) 0.0066(15) 0.0083(15) -0.0019(14)
C37 0.0488(19) 0.0652(18) 0.0545(18) 0.0169(15) 0.0068(14) 0.0028(16)

loop_
_atom_type_symbol
_atom_type_description
_atom_type_scat_dispersion_real
_atom_type_scat_dispersion_imag
_atom_type_scat_source
C C 0.0033 0.0016 'International Tables Vol C Tables 4.2.6.8 and 6.1.1.4'
H H 0.0000 0.0000 'International Tables Vol C Tables 4.2.6.8 and 6.1.1.4'
O O 0.0106 0.0060 'International Tables Vol C Tables 4.2.6.8 and 6.1.1.4'
N N 0.0061 0.0033 'International Tables Vol C Tables 4.2.6.8 and 6.1.1.4'
Ag Ag -0.8971 1.1015 'International Tables Vol C Tables 4.2.6.8 and 6.1.1.4'

loop_
_geom_angle_atom_site_label_1
_geom_angle_atom_site_label_2
_geom_angle_atom_site_label_3
_geom_angle_site_symmetry_1
_geom_angle_site_symmetry_3
_geom_angle
_geom_angle_publ_flag
N3 Ag1 N2 . 3_665 167.87(7) yes
N3 Ag1 O1 . . 95.04(9) yes
N2 Ag1 O1 3_665 . 96.25(9) yes
N3 Ag1 Ag2 . 3_665 84.47(7) yes
N2 Ag1 Ag2 3_665 3_665 83.66(7) yes
O1 Ag1 Ag2 . 3_665 170.27(6) yes
N3 Ag1 Ag2 . . 93.57(8) yes
N2 Ag1 Ag2 3_665 . 92.36(8) yes
O1 Ag1 Ag2 . . 82.04(7) yes
Ag2 Ag1 Ag2 3_665 . 107.69(5) yes
N4 Ag2 N1 3_665 . 163.87(8) yes
N4 Ag2 O2 3_665 . 98.53(10) yes
N1 Ag2 O2 . . 97.34(10) yes
N4 Ag2 O4 3_665 . 87.58(8) yes
N1 Ag2 O4 . . 92.72(8) yes
O2 Ag2 O4 . . 78.90(8) yes
N4 Ag2 Ag1 3_665 3_665 83.53(7) yes
N1 Ag2 Ag1 . 3_665 84.43(7) yes
O2 Ag2 Ag1 . 3_665 148.42(7) yes
O4 Ag2 Ag1 . 3_665 132.63(5) yes
N4 Ag2 Ag1 3_665 . 94.12(8) yes
N1 Ag2 Ag1 . . 92.40(8) yes
O2 Ag2 Ag1 . . 76.12(7) yes
O4 Ag2 Ag1 . . 154.95(5) yes
Ag1 Ag2 Ag1 3_665 . 72.30(5) yes
C7 O1 Ag1 . . 123.0(2) no
C7 O2 Ag2 . . 132.0(2) no
C2 O3 H31 . . 109.5 no
C30 O4 Ag2 . . 121.62(16) no
C25 O6 H61 . . 109.5 no
C37 O8 H81 . . 109.5 no
C32 O9 H91 . . 109.5 no
C18 N1 C23 . . 117.9(2) no
C18 N1 Ag2 . . 114.82(17) no
C23 N1 Ag2 . . 127.29(15) no
C21 N2 C23 . . 117.8(2) no
C21 N2 Ag1 . 3_665 114.60(16) no
C23 N2 Ag1 . 3_665 127.61(15) no
C10 N3 C15 . . 117.9(2) no
C10 N3 Ag1 . . 115.26(17) no
C15 N3 Ag1 . . 126.45(15) no
C13 N4 C15 . . 118.0(2) no
C13 N4 Ag2 . 3_665 113.78(17) no
C15 N4 Ag2 . 3_665 128.16(16) no
C2 C1 C6 . . 118.4(2) no
C2 C1 C7 . . 122.1(3) no
C6 C1 C7 . . 119.4(3) no
O3 C2 C1 . . 121.8(2) no
O3 C2 C3 . . 118.3(3) no
C1 C2 C3 . . 119.9(3) no
C4 C3 C2 . . 120.1(3) no
C4 C3 H3 . . 119.9 no
C2 C3 H3 . . 119.9 no
C3 C4 C5 . . 120.7(3) no
C3 C4 H4 . . 119.6 no
C5 C4 H4 . . 119.6 no
C4 C5 C6 . . 120.4(3) no
C4 C5 H5 . . 119.8 no
C6 C5 H5 . . 119.8 no
C5 C6 C1 . . 120.4(3) no
C5 C6 H6 . . 119.8 no
C1 C6 H6 . . 119.8 no
O2 C7 O1 . . 124.4(3) no
O2 C7 C1 . . 119.3(3) no
O1 C7 C1 . . 116.3(3) no
C9 C8 C14 . . 119.9(3) no
C9 C8 H8 . . 120.1 no
C14 C8 H8 . . 120.1 no
C8 C9 C10 . . 119.1(3) no
C8 C9 H9 . . 120.5 no
C10 C9 H9 . . 120.5 no
N3 C10 C9 . . 123.8(3) no
N3 C10 H10 . . 118.1 no
C9 C10 H10 . . 118.1 no
C12 C11 C14 . . 119.8(3) no
C12 C11 H11 . . 120.1 no
C14 C11 H11 . . 120.1 no
C11 C12 C13 . . 119.5(3) no
C11 C12 H12 . . 120.3 no
C13 C12 H12 . . 120.3 no
N4 C13 C12 . . 123.2(3) no
N4 C13 H13 . . 118.4 no
C12 C13 H13 . . 118.4 no
C11 C14 C8 . . 124.4(3) no
C11 C14 C15 . . 117.5(3) no
C8 C14 C15 . . 118.1(3) no
N4 C15 N3 . . 116.9(2) no
N4 C15 C14 . . 122.0(2) no
N3 C15 C14 . . 121.2(2) no
C17 C16 C22 . . 119.3(2) no
C17 C16 H16 . . 120.3 no
C22 C16 H16 . . 120.3 no
C16 C17 C18 . . 119.0(3) no
C16 C17 H17 . . 120.5 no
C18 C17 H17 . . 120.5 no
N1 C18 C17 . . 123.9(3) no
N1 C18 H18 . . 118.0 no
C17 C18 H18 . . 118.0 no
C20 C19 C22 . . 119.0(2) no
C20 C19 H19 . . 120.5 no
C22 C19 H19 . . 120.5 no
C19 C20 C21 . . 119.7(3) no
C19 C20 H20 . . 120.1 no
C21 C20 H20 . . 120.1 no
N2 C21 C20 . . 123.4(2) no
N2 C21 H21 . . 118.3 no
C20 C21 H21 . . 118.3 no
C19 C22 C16 . . 123.4(2) no
C19 C22 C23 . . 118.4(2) no
C16 C22 C23 . . 118.2(2) no
N1 C23 N2 . . 116.7(2) no
N1 C23 C22 . . 121.6(2) no
N2 C23 C22 . . 121.7(2) no
C29 C24 C25 . . 118.8(2) no
C29 C24 C30 . . 121.0(3) no
C25 C24 C30 . . 120.1(2) no
O6 C25 C26 . . 117.8(3) no
O6 C25 C24 . . 122.2(2) no
C26 C25 C24 . . 120.0(3) no
C27 C26 C25 . . 119.6(3) no
C27 C26 H26 . . 120.2 no
C25 C26 H26 . . 120.2 no
C26 C27 C28 . . 121.7(3) no
C26 C27 H27 . . 119.2 no
C28 C27 H27 . . 119.2 no
C29 C28 C27 . . 119.0(3) no
C29 C28 H28 . . 120.5 no
C27 C28 H28 . . 120.5 no
C24 C29 C28 . . 120.9(3) no
C24 C29 H29 . . 119.5 no
C28 C29 H29 . . 119.5 no
O4 C30 O5 . . 123.8(2) no
O4 C30 C24 . . 118.8(2) no
O5 C30 C24 . . 117.4(3) no
C36 C31 C32 . . 118.5(2) no
C36 C31 C37 . . 121.8(2) no
C32 C31 C37 . . 119.7(3) no
O9 C32 C33 . . 117.8(3) no
O9 C32 C31 . . 121.9(3) no
C33 C32 C31 . . 120.2(3) no
C34 C33 C32 . . 119.9(3) no
C34 C33 H33 . . 120.1 no
C32 C33 H33 . . 120.1 no
C33 C34 C35 . . 121.2(3) no
C33 C34 H34 . . 119.4 no
C35 C34 H34 . . 119.4 no
C36 C35 C34 . . 119.8(3) no
C36 C35 H35 . . 120.1 no
C34 C35 H35 . . 120.1 no
C35 C36 C31 . . 120.5(3) no
C35 C36 H36 . . 119.8 no
C31 C36 H36 . . 119.8 no
O7 C37 O8 . . 123.8(3) no
O7 C37 C31 . . 122.5(3) no
O8 C37 C31 . . 113.7(3) no

loop_
_geom_bond_atom_site_label_1
_geom_bond_atom_site_label_2
_geom_bond_site_symmetry_2
_geom_bond_distance
_geom_bond_publ_flag
Ag1 N3 . 2.227(2) yes
Ag1 N2 3_665 2.237(2) yes
Ag1 O1 . 2.412(2) yes
Ag1 Ag2 3_665 2.772(2) yes
Ag1 Ag2 . 3.127(2) yes
Ag2 N4 3_665 2.219(2) yes
Ag2 N1 . 2.228(3) yes
Ag2 O2 . 2.414(3) yes
Ag2 O4 . 2.498(2) yes
Ag2 Ag1 3_665 2.7725(16) yes
O1 C7 . 1.269(4) no
O2 C7 . 1.234(4) no
O3 C2 . 1.345(3) no
O3 H31 . 0.82 no
O4 C30 . 1.244(3) no
O5 C30 . 1.262(3) no
O6 C25 . 1.346(3) no
O6 H61 . 0.82 no
O7 C37 . 1.235(3) no
O8 C37 . 1.295(3) no
O8 H81 . 0.82 no
O9 C32 . 1.335(3) no
O9 H91 . 0.82 no
N1 C18 . 1.329(3) no
N1 C23 . 1.357(3) no
N2 C21 . 1.335(3) no
N2 C23 . 1.362(3) no
N2 Ag1 3_665 2.237(2) no
N3 C10 . 1.329(3) no
N3 C15 . 1.359(3) no
N4 C13 . 1.327(3) no
N4 C15 . 1.357(3) no
N4 Ag2 3_665 2.219(2) no
C1 C2 . 1.388(4) no
C1 C6 . 1.396(3) no
C1 C7 . 1.494(4) no
C2 C3 . 1.394(4) no
C3 C4 . 1.356(4) no
C3 H3 . 0.93 no
C4 C5 . 1.359(4) no
C4 H4 . 0.93 no
C5 C6 . 1.373(4) no
C5 H5 . 0.93 no
C6 H6 . 0.93 no
C8 C9 . 1.339(4) no
C8 C14 . 1.406(4) no
C8 H8 . 0.93 no
C9 C10 . 1.399(4) no
C9 H9 . 0.93 no
C10 H10 . 0.93 no
C11 C12 . 1.349(4) no
C11 C14 . 1.402(4) no
C11 H11 . 0.93 no
C12 C13 . 1.399(4) no
C12 H12 . 0.93 no
C13 H13 . 0.93 no
C14 C15 . 1.422(3) no
C16 C17 . 1.356(4) no
C16 C22 . 1.407(4) no
C16 H16 . 0.93 no
C17 C18 . 1.394(4) no
C17 H17 . 0.93 no
C18 H18 . 0.93 no
C19 C20 . 1.355(4) no
C19 C22 . 1.405(4) no
C19 H19 . 0.93 no
C20 C21 . 1.394(3) no
C20 H20 . 0.93 no
C21 H21 . 0.93 no
C22 C23 . 1.416(3) no
C24 C29 . 1.382(4) no
C24 C25 . 1.406(4) no
C24 C30 . 1.489(3) no
C25 C26 . 1.395(4) no
C26 C27 . 1.354(4) no
C26 H26 . 0.93 no
C27 C28 . 1.388(5) no
C27 H27 . 0.93 no
C28 C29 . 1.383(4) no
C28 H28 . 0.93 no
C29 H29 . 0.93 no
C31 C36 . 1.387(4) no
C31 C32 . 1.402(3) no
C31 C37 . 1.482(4) no
C32 C33 . 1.394(4) no
C33 C34 . 1.346(4) no
C33 H33 . 0.93 no
C34 C35 . 1.382(4) no
C34 H34 . 0.93 no
C35 C36 . 1.379(4) no
C35 H35 . 0.93 no
C36 H36 . 0.93 no

loop_
_geom_hbond_atom_site_label_D
_geom_hbond_atom_site_label_H
_geom_hbond_atom_site_label_A
_geom_hbond_site_symmetry_A
_geom_hbond_distance_DH
_geom_hbond_distance_HA
_geom_hbond_distance_DA
_geom_hbond_angle_DHA
O3 H31 O1 . 0.82 1.81 2.531(4) 147
O6 H61 O4 . 0.82 1.81 2.540(4) 147
O8 H81 O5 3_665 0.82 1.70 2.484(4) 159
O9 H91 O7 . 0.82 1.86 2.589(4) 147
C16 H16 O3 1_455 0.93 2.82 3.396(5) 121
C27 H27 O3 2_655 0.93 2.91 3.596(6) 132
